data_8101656
loop_
_publ_author_name
'Klepp, O. Kurt'
'Sturmayr, Dietmar'

_publ_section_title
;
Crystal structure of kalium copper trithiohafnate(IV), KCuHfS~3~
;
_journal_issue 4
_journal_name_full 'Zeitschrift f\"ur Kristallographie - New Crystal Structures'
_journal_page_first 693
_journal_page_last 693
_journal_volume 213
_journal_year 1998
_chemical_formula_structural 'Cu1 Hf1 K1 S3'
_chemical_formula_sum 'Cu Hf K S3'
_chemical_formula_weight 377.32
_symmetry_cell_setting orthorhombic
_symmetry_space_group_name_H-M 'C m c m'
_cell_angle_alpha 90.00
_cell_angle_beta 90.00
_cell_angle_gamma 90.00
_cell_formula_units_Z 4
_cell_length_a 3.717(3)
_cell_length_b 14.011(9)
_cell_length_c 9.766(6)
_cell_measurement_temperature 294
_cell_volume 509(1)
_diffrn_ambient_temperature 294
_exptl_crystal_density_diffrn 4.93
_refine_ls_R_factor_obs 0.033
_refine_ls_wR_factor_obs 0.028
_cod_original_formula_sum 'Cu1 Hf1 K1 S3'
_cod_database_code 8101656

loop_
_atom_site_aniso_label
_atom_site_aniso_U_11
_atom_site_aniso_U_22
_atom_site_aniso_U_33
_atom_site_aniso_U_12
_atom_site_aniso_U_13
_atom_site_aniso_U_23
K 0.012(3) 0.018(3) 0.024(3) 0.0000 0.0000 0.0000
Cu 0.013(2) 0.016(2) 0.008(2) 0.0000 0.0000 0.0000
Hf 0.0080(4) 0.0073(4) 0.0081(4) 0.0000 0.0000 -0.001(1)
S1 0.009(3) 0.011(3) 0.005(3) 0.0000 0.0000 0.0000
S2 0.007(2) 0.009(2) 0.008(2) 0.0000 0.0000 0.002(2)

loop_
_atom_site_label
_atom_site_fract_x
_atom_site_fract_y
_atom_site_fract_z
_atom_site_U_iso_or_equiv
_atom_site_thermal_displace_type
_atom_site_occupancy
_atom_site_calc_flag
K 0.5000 0.2447(5) 0.2500 0.018(2) Uani 1 ?
Cu 0.0000 0.4613(2) 0.2500 0.0123(8) Uani 1 ?
Hf 0.5000 0.5000 0.0000 0.0078(2) Uani 1 calc
S1 0.0000 0.0630(5) 0.2500 0.008(2) Uani 1 ?
S2 0.0000 0.3780(3) 0.0485(5) 0.008(1) Uani 1 ?

loop_
_geom_bond_atom_site_label_1
_geom_bond_atom_site_label_2
_geom_bond_distance
_geom_bond_publ_flag
K K 3.717000(7) ?
K K 3.717000(7) ?
K K 3.717000(7) ?
K K 3.717000(7) ?
K K 3.717000(7) ?
K K 3.717000(7) ?
K K 3.717000(7) ?
K K 3.717000(7) ?
K Cu 3.558(8) ?
K Cu 3.558(8) ?
K Cu 3.971(9) ?
K Cu 3.558(8) ?
K Cu 3.558(8) ?
K Cu 3.971(9) ?
K Cu 3.558(8) ?
K Cu 3.558(8) ?
K Cu 3.971(9) ?
K Cu 3.558(8) ?
K Cu 3.558(8) ?
K Cu 3.971(9) ?
K S1 3.152(9) ?
K S1 3.152(9) ?
K S1 3.152(9) ?
K S1 3.152(9) ?
K S1 3.152(9) ?
K S1 3.152(9) ?
K S1 3.152(9) ?
K S1 3.152(9) ?
K S2 3.288(6) ?
K S2 3.288(6) ?
K S2 3.385(6) ?
K S2 3.288(6) ?
K S2 3.288(6) ?
K S2 3.385(6) ?
K S2 3.288(6) ?
K S2 3.288(6) ?
K S2 3.385(6) ?
K S2 3.288(6) ?
K S2 3.288(6) ?
K S2 3.385(6) ?
Cu Cu 3.717000(1) ?
Cu Cu 3.717000(1) ?
Cu Cu 3.717000(1) ?
Cu Cu 3.717000(1) ?
Cu Cu 3.717000(1) ?
Cu Cu 3.717000(1) ?
Cu Cu 3.717000(1) ?
Cu Cu 3.717000(1) ?
Cu Hf 3.1160 ?
Cu Hf 3.1160 ?
Cu Hf 3.1160 ?
Cu Hf 3.1160 ?
Cu Hf 3.1160 ?
Cu Hf 3.1160 ?
Cu Hf 3.1160 ?
Cu Hf 3.1160 ?
Cu Hf 3.1160 ?
Cu Hf 3.1160 ?
Cu Hf 3.1160 ?
Cu Hf 3.1160 ?
Cu Hf 3.1160 ?
Cu Hf 3.1160 ?
Cu Hf 3.1160 ?
Cu Hf 3.1160 ?
Cu S1 2.342(5) ?
Cu S1 2.342(5) ?
Cu S1 2.342(5) ?
Cu S1 2.342(5) ?
Cu S1 2.342(5) ?
Cu S1 2.342(5) ?
Cu S1 2.342(5) ?
Cu S1 2.342(5) ?
Cu S2 2.287(6) ?
Cu S2 3.684(6) ?
Cu S2 3.684(6) ?
Cu S2 2.287(6) ?
Cu S2 2.287(6) ?
Cu S2 3.684(6) ?
Cu S2 3.684(6) ?
Cu S2 2.287(6) ?
Hf Hf 3.7170 ?
Hf Hf 3.7170 ?
Hf Hf 3.7170 ?
Hf Hf 3.7170 ?
Hf Hf 3.7170 ?
Hf Hf 3.7170 ?
Hf Hf 3.7170 ?
Hf Hf 3.7170 ?
Hf S1 2.5961 ?
Hf S1 2.5961 ?
Hf S1 2.5961 ?
Hf S1 2.5961 ?
Hf S1 2.5961 ?
Hf S1 2.5961 ?
Hf S1 2.5961 ?
Hf S1 2.5961 ?
Hf S2 2.5691 ?
Hf S2 2.5691 ?
Hf S2 2.5691 ?
Hf S2 2.5691 ?
Hf S2 2.5691 ?
Hf S2 2.5691 ?
Hf S2 2.5691 ?
Hf S2 2.5691 ?
S1 S1 3.717000(7) ?
S1 S1 3.717000(7) ?
S1 S1 3.717000(7) ?
S1 S1 3.717000(7) ?
S1 S1 3.717000(7) ?
S1 S1 3.717000(7) ?
S1 S1 3.717000(7) ?
S1 S1 3.717000(7) ?
S1 S2 3.747(7) ?
S1 S2 3.747(7) ?
S1 S2 3.555(5) ?
S1 S2 3.555(5) ?
S1 S2 3.555(5) ?
S1 S2 3.555(5) ?
S1 S2 3.747(7) ?
S1 S2 3.747(7) ?
S1 S2 3.747(7) ?
S1 S2 3.747(7) ?
S1 S2 3.555(5) ?
S1 S2 3.555(5) ?
S1 S2 3.555(5) ?
S1 S2 3.555(5) ?
S1 S2 3.747(7) ?
S1 S2 3.747(7) ?
S2 S2 3.717000(4) ?
S2 S2 3.717000(4) ?
S2 S2 3.55(1) ?
S2 S2 3.93(1) ?
S2 S2 3.93(1) ?
S2 S2 3.55(1) ?
S2 S2 3.717000(4) ?
S2 S2 3.717000(4) ?
